data_7025499
loop_
_publ_author_name
'Sgro, Michael J.'
'Stephan, Douglas W.'

_publ_section_title
;
 Synthesis and exchange reactions of Ni-dimine-COD, acetylene and olefin
 complexes.
;
_journal_issue 25
_journal_name_full 'Dalton transactions (Cambridge, England : 2003)'
_journal_page_first 5786
_journal_page_last 5794
_journal_paper_doi 10.1039/c001312a
_journal_volume 39
_journal_year 2010
_chemical_formula_sum 'C40 H48 N2 Ni'
_chemical_formula_weight 615.51
_space_group_IT_number 2
_symmetry_cell_setting triclinic
_symmetry_space_group_name_Hall '-P 1'
_symmetry_space_group_name_H-M 'P -1'
_atom_sites_solution_hydrogens geom
_atom_sites_solution_primary direct
_atom_sites_solution_secondary difmap
_audit_creation_method SHELXL-97
_cell_angle_alpha 74.338(2)
_cell_angle_beta 75.174(2)
_cell_angle_gamma 64.761(2)
_cell_formula_units_Z 2
_cell_length_a 12.2811(5)
_cell_length_b 12.4920(5)
_cell_length_c 13.1402(5)
_cell_measurement_reflns_used 9923
_cell_measurement_temperature 150(2)
_cell_measurement_theta_max 33.38
_cell_measurement_theta_min 2.22
_cell_volume 1732.68(12)
_computing_cell_refinement 'Bruker SMART'
_computing_data_collection 'Bruker SMART'
_computing_data_reduction 'Bruker SAINT'
_computing_molecular_graphics 'Bruker SHELXTL'
_computing_publication_material 'Bruker SHELXTL'
_computing_structure_refinement 'SHELXL-97 (Sheldrick, 1997)'
_computing_structure_solution 'SHELXS-97 (Sheldrick, 1990)'
_diffrn_ambient_temperature 150(2)
_diffrn_measured_fraction_theta_full 0.995
_diffrn_measured_fraction_theta_max 0.995
_diffrn_measurement_device_type 'CCD area detector'
_diffrn_measurement_method 'phi and omega scans'
_diffrn_radiation_monochromator graphite
_diffrn_radiation_source 'fine-focus sealed tube'
_diffrn_radiation_type MoK\a
_diffrn_radiation_wavelength 0.71073
_diffrn_reflns_av_R_equivalents 0.0262
_diffrn_reflns_av_sigmaI/netI 0.0192
_diffrn_reflns_limit_h_max 14
_diffrn_reflns_limit_h_min -14
_diffrn_reflns_limit_k_max 14
_diffrn_reflns_limit_k_min -14
_diffrn_reflns_limit_l_max 15
_diffrn_reflns_limit_l_min -15
_diffrn_reflns_number 30569
_diffrn_reflns_theta_full 25.00
_diffrn_reflns_theta_max 25.00
_diffrn_reflns_theta_min 1.63
_exptl_absorpt_coefficient_mu 0.589
_exptl_absorpt_correction_T_max 0.7466
_exptl_absorpt_correction_T_min 0.6892
_exptl_absorpt_correction_type none
_exptl_crystal_colour blue
_exptl_crystal_density_diffrn 1.180
_exptl_crystal_description irregular
_exptl_crystal_F_000 660
_exptl_crystal_size_max 0.60
_exptl_crystal_size_mid 0.50
_exptl_crystal_size_min 0.40
_refine_diff_density_max 1.217
_refine_diff_density_min -0.898
_refine_diff_density_rms 0.075
_refine_ls_extinction_method none
_refine_ls_goodness_of_fit_ref 1.092
_refine_ls_hydrogen_treatment constr
_refine_ls_matrix_type full
_refine_ls_number_parameters 388
_refine_ls_number_reflns 6075
_refine_ls_number_restraints 0
_refine_ls_restrained_S_all 1.092
_refine_ls_R_factor_all 0.0522
_refine_ls_R_factor_gt 0.0492
_refine_ls_shift/su_max 0.000
_refine_ls_shift/su_mean 0.000
_refine_ls_structure_factor_coef Fsqd
_refine_ls_weighting_details 'calc w=1/[\s^2^(Fo^2^)+(0.0451P)^2^+4.2667P] where P=(Fo^2^+2Fc^2^)/3'
_refine_ls_weighting_scheme calc
_refine_ls_wR_factor_gt 0.1317
_refine_ls_wR_factor_ref 0.1339
_reflns_number_gt 5676
_reflns_number_total 6075
_reflns_threshold_expression >2sigma(I)
_cod_data_source_file c001312a.txt
_cod_data_source_block C40H48N2Ni_Compound6
_cod_depositor_comments
;
The following automatic conversions were performed:

'_symmetry_cell_setting' value 'Triclinic' changed to 'triclinic'
according to /home/saulius/struct/CIF-dictionaries/cif_core.dic
dictionary named 'cif_core.dic' version 2.4.2 from 2011-04-26.

Automatic conversion script
Id: cif_fix_values 1891 2012-01-12 08:04:46Z andrius 
;
_cod_original_sg_symbol_H-M P-1
_cod_database_code 7025499

loop_
_symmetry_equiv_pos_as_xyz
'x, y, z'
'-x, -y, -z'

loop_
_atom_site_label
_atom_site_type_symbol
_atom_site_fract_x
_atom_site_fract_y
_atom_site_fract_z
_atom_site_U_iso_or_equiv
_atom_site_adp_type
_atom_site_occupancy
_atom_site_symmetry_multiplicity
_atom_site_calc_flag
_atom_site_refinement_flags
Ni1 Ni -0.03335(3) 0.20546(4) 0.21846(3) 0.02199(13) Uani 1 1 d .
N1 N -0.1843(2) 0.1882(2) 0.23009(19) 0.0212(5) Uani 1 1 d .
N2 N 0.0091(2) 0.1334(2) 0.09461(19) 0.0217(5) Uani 1 1 d .
C1 C -0.1890(3) 0.1441(3) 0.1521(2) 0.0240(6) Uani 1 1 d .
H1A H -0.2589 0.1322 0.1474 0.029 Uiso 1 1 calc R
C2 C -0.0805(3) 0.1153(3) 0.0752(2) 0.0241(6) Uani 1 1 d .
H2A H -0.0735 0.0850 0.0138 0.029 Uiso 1 1 calc R
C3 C -0.0226(3) 0.2803(3) 0.3174(2) 0.0243(6) Uani 1 1 d .
H3A H 0.0126 0.2018 0.3663 0.029 Uiso 1 1 calc R
C4 C 0.0752(3) 0.2568(3) 0.2474(2) 0.0235(6) Uani 1 1 d .
H4A H 0.0392 0.3372 0.2014 0.028 Uiso 1 1 calc R
C5 C -0.2879(3) 0.2174(3) 0.3138(2) 0.0232(6) Uani 1 1 d .
C6 C -0.3101(3) 0.1246(3) 0.3917(2) 0.0262(6) Uani 1 1 d .
C7 C -0.4056(3) 0.1577(3) 0.4772(3) 0.0343(8) Uani 1 1 d .
H7A H -0.4223 0.0968 0.5321 0.041 Uiso 1 1 calc R
C8 C -0.4753(3) 0.2770(4) 0.4828(3) 0.0380(8) Uani 1 1 d .
H8A H -0.5396 0.2975 0.5412 0.046 Uiso 1 1 calc R
C9 C -0.4524(3) 0.3666(3) 0.4043(3) 0.0353(8) Uani 1 1 d .
H9A H -0.5017 0.4483 0.4093 0.042 Uiso 1 1 calc R
C10 C -0.3584(3) 0.3402(3) 0.3177(3) 0.0274(7) Uani 1 1 d .
C11 C 0.1205(3) 0.1098(3) 0.0190(2) 0.0224(6) Uani 1 1 d .
C12 C 0.1233(3) 0.1867(3) -0.0801(2) 0.0261(6) Uani 1 1 d .
C13 C 0.2355(3) 0.1657(3) -0.1480(3) 0.0349(8) Uani 1 1 d .
H13A H 0.2396 0.2168 -0.2159 0.042 Uiso 1 1 calc R
C14 C 0.3403(3) 0.0723(3) -0.1185(3) 0.0368(8) Uani 1 1 d .
H14A H 0.4160 0.0600 -0.1654 0.044 Uiso 1 1 calc R
C15 C 0.3351(3) -0.0031(3) -0.0210(3) 0.0351(8) Uani 1 1 d .
H15A H 0.4076 -0.0677 -0.0015 0.042 Uiso 1 1 calc R
C16 C 0.2263(3) 0.0131(3) 0.0496(3) 0.0296(7) Uani 1 1 d .
C17 C -0.2309(3) -0.0075(3) 0.3902(3) 0.0337(7) Uani 1 1 d .
H17A H -0.1891 -0.0142 0.3148 0.040 Uiso 1 1 calc R
C18 C -0.3321(3) 0.4373(3) 0.2307(3) 0.0347(8) Uani 1 1 d .
H18A H -0.2418 0.4068 0.2064 0.042 Uiso 1 1 calc R
C19 C 0.2247(3) -0.0780(4) 0.1539(3) 0.0433(9) Uani 1 1 d .
H19A H 0.1381 -0.0614 0.1892 0.052 Uiso 1 1 calc R
C20 C 0.0118(3) 0.2947(3) -0.1143(3) 0.0373(8) Uani 1 1 d .
H20A H -0.0611 0.2891 -0.0613 0.045 Uiso 1 1 calc R
C21 C -0.1320(4) -0.0511(4) 0.4589(4) 0.0628(13) Uani 1 1 d .
H21A H -0.0861 0.0014 0.4355 0.094 Uiso 1 1 calc R
H21B H -0.0766 -0.1338 0.4515 0.094 Uiso 1 1 calc R
H21C H -0.1697 -0.0490 0.5341 0.094 Uiso 1 1 calc R
C22 C -0.3043(4) -0.0874(4) 0.4235(3) 0.0459(9) Uani 1 1 d .
H22A H -0.3665 -0.0578 0.3775 0.069 Uiso 1 1 calc R
H22B H -0.3440 -0.0854 0.4982 0.069 Uiso 1 1 calc R
H22C H -0.2496 -0.1703 0.4162 0.069 Uiso 1 1 calc R
C23 C -0.3689(4) 0.5559(3) 0.2681(4) 0.0497(10) Uani 1 1 d .
H23A H -0.3295 0.5405 0.3296 0.074 Uiso 1 1 calc R
H23B H -0.4577 0.5908 0.2891 0.074 Uiso 1 1 calc R
H23C H -0.3431 0.6122 0.2096 0.074 Uiso 1 1 calc R
C24 C -0.3910(5) 0.4592(4) 0.1343(4) 0.0545(11) Uani 1 1 d .
H24A H -0.3662 0.3828 0.1110 0.082 Uiso 1 1 calc R
H24B H -0.3648 0.5153 0.0758 0.082 Uiso 1 1 calc R
H24C H -0.4800 0.4938 0.1541 0.082 Uiso 1 1 calc R
C25 C 0.2939(5) -0.0683(4) 0.2302(3) 0.0625(13) Uani 1 1 d .
H25A H 0.2572 0.0136 0.2453 0.094 Uiso 1 1 calc R
H25B H 0.3794 -0.0866 0.1970 0.094 Uiso 1 1 calc R
H25C H 0.2895 -0.1257 0.2972 0.094 Uiso 1 1 calc R
C26 C 0.2849(4) -0.2096(4) 0.1330(4) 0.0524(10) Uani 1 1 d .
H26A H 0.2412 -0.2187 0.0851 0.079 Uiso 1 1 calc R
H26B H 0.2811 -0.2656 0.2011 0.079 Uiso 1 1 calc R
H26C H 0.3703 -0.2273 0.0997 0.079 Uiso 1 1 calc R
C27 C 0.0229(5) 0.4115(4) -0.1115(4) 0.0730(16) Uani 1 1 d .
H27A H 0.0356 0.4085 -0.0399 0.109 Uiso 1 1 calc R
H27B H -0.0521 0.4801 -0.1281 0.109 Uiso 1 1 calc R
H27C H 0.0923 0.4205 -0.1645 0.109 Uiso 1 1 calc R
C28 C -0.0091(4) 0.2975(4) -0.2239(4) 0.0573(11) Uani 1 1 d .
H28A H -0.0168 0.2227 -0.2241 0.086 Uiso 1 1 calc R
H28B H 0.0601 0.3055 -0.2778 0.086 Uiso 1 1 calc R
H28C H -0.0841 0.3662 -0.2407 0.086 Uiso 1 1 calc R
C29 C 0.1959(3) 0.2611(3) 0.2140(2) 0.0230(6) Uani 1 1 d .
C30 C 0.2550(3) 0.2585(3) 0.1084(3) 0.0262(6) Uani 1 1 d .
H30A H 0.2153 0.2555 0.0565 0.031 Uiso 1 1 calc R
C31 C 0.3709(3) 0.2601(3) 0.0782(3) 0.0336(8) Uani 1 1 d .
H31A H 0.4095 0.2598 0.0057 0.040 Uiso 1 1 calc R
C32 C 0.4304(3) 0.2621(3) 0.1532(3) 0.0436(9) Uani 1 1 d .
H32A H 0.5104 0.2622 0.1324 0.052 Uiso 1 1 calc R
C33 C 0.3740(3) 0.2640(4) 0.2584(3) 0.0443(9) Uani 1 1 d .
H33A H 0.4151 0.2654 0.3099 0.053 Uiso 1 1 calc R
C34 C 0.2569(3) 0.2638(3) 0.2892(3) 0.0336(7) Uani 1 1 d .
H34A H 0.2182 0.2655 0.3616 0.040 Uiso 1 1 calc R
C35 C -0.0927(3) 0.3421(3) 0.4069(2) 0.0239(6) Uani 1 1 d .
C36 C -0.0777(3) 0.4435(3) 0.4158(3) 0.0329(7) Uani 1 1 d .
H36A H -0.0195 0.4698 0.3649 0.039 Uiso 1 1 calc R
C37 C -0.1463(3) 0.5064(3) 0.4977(3) 0.0382(8) Uani 1 1 d .
H37A H -0.1357 0.5760 0.5020 0.046 Uiso 1 1 calc R
C38 C -0.2302(3) 0.4684(3) 0.5734(3) 0.0370(8) Uani 1 1 d .
H38A H -0.2767 0.5112 0.6300 0.044 Uiso 1 1 calc R
C39 C -0.2458(3) 0.3675(3) 0.5661(3) 0.0330(7) Uani 1 1 d .
H39A H -0.3035 0.3414 0.6178 0.040 Uiso 1 1 calc R
C40 C -0.1779(3) 0.3039(3) 0.4837(2) 0.0262(6) Uani 1 1 d .
H40A H -0.1893 0.2347 0.4795 0.031 Uiso 1 1 calc R

loop_
_atom_site_aniso_label
_atom_site_aniso_U_11
_atom_site_aniso_U_22
_atom_site_aniso_U_33
_atom_site_aniso_U_23
_atom_site_aniso_U_13
_atom_site_aniso_U_12
Ni1 0.0183(2) 0.0299(2) 0.0220(2) -0.00842(15) -0.00078(14) -0.01230(16)
N1 0.0167(12) 0.0246(13) 0.0225(12) -0.0046(10) -0.0023(10) -0.0086(10)
N2 0.0190(12) 0.0238(13) 0.0219(12) -0.0050(10) -0.0023(10) -0.0080(10)
C1 0.0196(14) 0.0258(15) 0.0291(16) -0.0070(12) -0.0059(12) -0.0088(12)
C2 0.0201(15) 0.0275(16) 0.0250(15) -0.0075(12) -0.0046(12) -0.0074(12)
C3 0.0244(15) 0.0239(15) 0.0251(15) -0.0028(12) -0.0076(12) -0.0089(12)
C4 0.0239(15) 0.0218(15) 0.0265(15) -0.0036(12) -0.0064(12) -0.0098(12)
C5 0.0145(14) 0.0327(16) 0.0252(15) -0.0080(12) -0.0031(11) -0.0100(12)
C6 0.0189(14) 0.0354(17) 0.0256(15) -0.0049(13) -0.0041(12) -0.0118(13)
C7 0.0258(17) 0.049(2) 0.0293(17) -0.0087(15) 0.0023(13) -0.0179(16)
C8 0.0221(16) 0.058(2) 0.0344(18) -0.0200(17) 0.0054(14) -0.0149(16)
C9 0.0196(16) 0.041(2) 0.048(2) -0.0237(17) -0.0040(14) -0.0057(14)
C10 0.0175(14) 0.0319(17) 0.0363(17) -0.0122(14) -0.0065(12) -0.0080(13)
C11 0.0222(15) 0.0243(15) 0.0237(15) -0.0091(12) -0.0003(12) -0.0108(12)
C12 0.0277(16) 0.0269(16) 0.0233(15) -0.0057(12) -0.0027(12) -0.0101(13)
C13 0.0362(19) 0.042(2) 0.0252(16) -0.0078(14) 0.0051(14) -0.0185(16)
C14 0.0252(17) 0.045(2) 0.041(2) -0.0200(16) 0.0111(14) -0.0160(15)
C15 0.0203(16) 0.0309(18) 0.049(2) -0.0119(15) -0.0026(14) -0.0040(14)
C16 0.0221(15) 0.0291(17) 0.0355(18) -0.0036(14) -0.0037(13) -0.0098(13)
C17 0.0323(18) 0.0315(18) 0.0326(17) -0.0008(14) -0.0016(14) -0.0129(15)
C18 0.0284(17) 0.0257(17) 0.049(2) -0.0097(15) -0.0053(15) -0.0088(14)
C19 0.0277(18) 0.046(2) 0.042(2) 0.0077(17) -0.0089(15) -0.0088(16)
C20 0.0338(19) 0.0321(18) 0.0321(18) 0.0056(14) -0.0043(14) -0.0071(15)
C21 0.049(3) 0.042(2) 0.093(4) -0.001(2) -0.037(3) -0.006(2)
C22 0.054(2) 0.043(2) 0.045(2) -0.0044(17) -0.0015(18) -0.0282(19)
C23 0.044(2) 0.031(2) 0.078(3) -0.0166(19) -0.017(2) -0.0101(17)
C24 0.078(3) 0.037(2) 0.056(3) 0.0058(19) -0.029(2) -0.028(2)
C25 0.114(4) 0.036(2) 0.047(2) -0.0030(18) -0.034(3) -0.028(2)
C26 0.064(3) 0.038(2) 0.055(3) -0.0030(18) -0.021(2) -0.017(2)
C27 0.093(4) 0.032(2) 0.083(4) -0.016(2) -0.048(3) 0.008(2)
C28 0.061(3) 0.057(3) 0.058(3) 0.004(2) -0.032(2) -0.023(2)
C29 0.0179(14) 0.0197(14) 0.0326(16) -0.0069(12) -0.0049(12) -0.0067(12)
C30 0.0231(15) 0.0235(15) 0.0324(16) -0.0069(13) -0.0034(13) -0.0090(12)
C31 0.0250(16) 0.0281(17) 0.046(2) -0.0101(15) 0.0034(14) -0.0114(14)
C32 0.0217(17) 0.046(2) 0.069(3) -0.0187(19) -0.0010(17) -0.0168(16)
C33 0.0278(18) 0.054(2) 0.064(3) -0.023(2) -0.0147(17) -0.0164(17)
C34 0.0277(17) 0.0384(19) 0.0394(19) -0.0142(15) -0.0079(14) -0.0115(15)
C35 0.0184(14) 0.0291(16) 0.0240(15) -0.0077(12) -0.0058(12) -0.0060(12)
C36 0.0293(17) 0.0371(19) 0.0368(18) -0.0120(15) -0.0066(14) -0.0132(15)
C37 0.0367(19) 0.0365(19) 0.046(2) -0.0185(16) -0.0104(16) -0.0096(16)
C38 0.0289(17) 0.045(2) 0.0343(18) -0.0202(16) -0.0071(14) -0.0024(15)
C39 0.0246(16) 0.046(2) 0.0245(16) -0.0093(14) -0.0021(13) -0.0096(15)
C40 0.0223(15) 0.0282(16) 0.0271(16) -0.0053(13) -0.0060(12) -0.0077(13)

loop_
_atom_type_symbol
_atom_type_description
_atom_type_scat_dispersion_real
_atom_type_scat_dispersion_imag
_atom_type_scat_source
C C 0.0033 0.0016 'International Tables Vol C Tables 4.2.6.8 and 6.1.1.4'
H H 0.0000 0.0000 'International Tables Vol C Tables 4.2.6.8 and 6.1.1.4'
N N 0.0061 0.0033 'International Tables Vol C Tables 4.2.6.8 and 6.1.1.4'
Ni Ni 0.3393 1.1124 'International Tables Vol C Tables 4.2.6.8 and 6.1.1.4'

loop_
_geom_angle_atom_site_label_1
_geom_angle_atom_site_label_2
_geom_angle_atom_site_label_3
_geom_angle
C3 Ni1 C4 40.56(13)
C3 Ni1 N1 117.61(12)
C4 Ni1 N1 157.90(12)
C3 Ni1 N2 159.86(12)
C4 Ni1 N2 119.34(12)
N1 Ni1 N2 82.33(10)
C1 N1 C5 118.9(2)
C1 N1 Ni1 114.2(2)
C5 N1 Ni1 126.91(19)
C2 N2 C11 118.8(2)
C2 N2 Ni1 113.5(2)
C11 N2 Ni1 127.35(19)
N1 C1 C2 114.3(3)
N1 C1 H1A 122.8
C2 C1 H1A 122.8
N2 C2 C1 115.5(3)
N2 C2 H2A 122.2
C1 C2 H2A 122.2
C4 C3 C35 146.3(3)
C4 C3 Ni1 69.95(19)
C35 C3 Ni1 143.0(2)
C4 C3 H3A 92.4
C35 C3 H3A 92.4
Ni1 C3 H3A 92.4
C3 C4 C29 145.8(3)
C3 C4 Ni1 69.49(18)
C29 C4 Ni1 144.7(2)
C3 C4 H4A 90.8
C29 C4 H4A 90.8
Ni1 C4 H4A 90.8
C6 C5 C10 122.6(3)
C6 C5 N1 119.3(3)
C10 C5 N1 117.9(3)
C5 C6 C7 117.3(3)
C5 C6 C17 122.6(3)
C7 C6 C17 119.9(3)
C8 C7 C6 121.1(3)
C8 C7 H7A 119.5
C6 C7 H7A 119.5
C9 C8 C7 120.5(3)
C9 C8 H8A 119.8
C7 C8 H8A 119.8
C8 C9 C10 121.5(3)
C8 C9 H9A 119.3
C10 C9 H9A 119.3
C9 C10 C5 117.1(3)
C9 C10 C18 122.2(3)
C5 C10 C18 120.7(3)
C12 C11 C16 121.5(3)
C12 C11 N2 119.7(3)
C16 C11 N2 118.6(3)
C11 C12 C13 117.8(3)
C11 C12 C20 123.0(3)
C13 C12 C20 119.1(3)
C14 C13 C12 121.3(3)
C14 C13 H13A 119.3
C12 C13 H13A 119.3
C15 C14 C13 119.8(3)
C15 C14 H14A 120.1
C13 C14 H14A 120.1
C14 C15 C16 121.5(3)
C14 C15 H15A 119.2
C16 C15 H15A 119.2
C15 C16 C11 118.0(3)
C15 C16 C19 119.1(3)
C11 C16 C19 122.8(3)
C6 C17 C21 110.3(3)
C6 C17 C22 112.9(3)
C21 C17 C22 111.3(3)
C6 C17 H17A 107.3
C21 C17 H17A 107.3
C22 C17 H17A 107.3
C10 C18 C24 110.8(3)
C10 C18 C23 113.9(3)
C24 C18 C23 110.4(3)
C10 C18 H18A 107.1
C24 C18 H18A 107.1
C23 C18 H18A 107.1
C25 C19 C16 110.9(3)
C25 C19 C26 107.8(3)
C16 C19 C26 111.5(3)
C25 C19 H19A 108.9
C16 C19 H19A 108.9
C26 C19 H19A 108.9
C28 C20 C12 112.5(3)
C28 C20 C27 110.6(3)
C12 C20 C27 110.1(3)
C28 C20 H20A 107.8
C12 C20 H20A 107.8
C27 C20 H20A 107.8
C17 C21 H21A 109.5
C17 C21 H21B 109.5
H21A C21 H21B 109.5
C17 C21 H21C 109.5
H21A C21 H21C 109.5
H21B C21 H21C 109.5
C17 C22 H22A 109.5
C17 C22 H22B 109.5
H22A C22 H22B 109.5
C17 C22 H22C 109.5
H22A C22 H22C 109.5
H22B C22 H22C 109.5
C18 C23 H23A 109.5
C18 C23 H23B 109.5
H23A C23 H23B 109.5
C18 C23 H23C 109.5
H23A C23 H23C 109.5
H23B C23 H23C 109.5
C18 C24 H24A 109.5
C18 C24 H24B 109.5
H24A C24 H24B 109.5
C18 C24 H24C 109.5
H24A C24 H24C 109.5
H24B C24 H24C 109.5
C19 C25 H25A 109.5
C19 C25 H25B 109.5
H25A C25 H25B 109.5
C19 C25 H25C 109.5
H25A C25 H25C 109.5
H25B C25 H25C 109.5
C19 C26 H26A 109.5
C19 C26 H26B 109.5
H26A C26 H26B 109.5
C19 C26 H26C 109.5
H26A C26 H26C 109.5
H26B C26 H26C 109.5
C20 C27 H27A 109.5
C20 C27 H27B 109.5
H27A C27 H27B 109.5
C20 C27 H27C 109.5
H27A C27 H27C 109.5
H27B C27 H27C 109.5
C20 C28 H28A 109.5
C20 C28 H28B 109.5
H28A C28 H28B 109.5
C20 C28 H28C 109.5
H28A C28 H28C 109.5
H28B C28 H28C 109.5
C30 C29 C34 118.6(3)
C30 C29 C4 121.3(3)
C34 C29 C4 120.1(3)
C31 C30 C29 120.7(3)
C31 C30 H30A 119.6
C29 C30 H30A 119.6
C32 C31 C30 120.2(3)
C32 C31 H31A 119.9
C30 C31 H31A 119.9
C31 C32 C33 120.1(3)
C31 C32 H32A 120.0
C33 C32 H32A 120.0
C32 C33 C34 120.1(3)
C32 C33 H33A 119.9
C34 C33 H33A 119.9
C33 C34 C29 120.3(3)
C33 C34 H34A 119.8
C29 C34 H34A 119.8
C36 C35 C40 118.6(3)
C36 C35 C3 119.8(3)
C40 C35 C3 121.6(3)
C37 C36 C35 120.9(3)
C37 C36 H36A 119.5
C35 C36 H36A 119.5
C36 C37 C38 120.3(3)
C36 C37 H37A 119.9
C38 C37 H37A 119.9
C39 C38 C37 119.5(3)
C39 C38 H38A 120.2
C37 C38 H38A 120.2
C38 C39 C40 120.7(3)
C38 C39 H39A 119.6
C40 C39 H39A 119.6
C39 C40 C35 119.9(3)
C39 C40 H40A 120.0
C35 C40 H40A 120.0

loop_
_geom_bond_atom_site_label_1
_geom_bond_atom_site_label_2
_geom_bond_distance
Ni1 C3 1.852(3)
Ni1 C4 1.858(3)
Ni1 N1 1.919(2)
Ni1 N2 1.920(2)
N1 C1 1.311(4)
N1 C5 1.437(4)
N2 C2 1.309(4)
N2 C11 1.437(4)
C1 C2 1.423(4)
C1 H1A 0.9500
C2 H2A 0.9500
C3 C4 1.286(4)
C3 C35 1.458(4)
C3 H3A 1.0000
C4 C29 1.455(4)
C4 H4A 1.0000
C5 C6 1.397(4)
C5 C10 1.412(4)
C6 C7 1.404(4)
C6 C17 1.519(5)
C7 C8 1.378(5)
C7 H7A 0.9500
C8 C9 1.376(5)
C8 H8A 0.9500
C9 C10 1.394(5)
C9 H9A 0.9500
C10 C18 1.510(5)
C11 C12 1.396(4)
C11 C16 1.406(4)
C12 C13 1.397(4)
C12 C20 1.519(4)
C13 C14 1.378(5)
C13 H13A 0.9500
C14 C15 1.375(5)
C14 H14A 0.9500
C15 C16 1.386(5)
C15 H15A 0.9500
C16 C19 1.529(5)
C17 C21 1.522(5)
C17 C22 1.528(5)
C17 H17A 1.0000
C18 C24 1.522(5)
C18 C23 1.533(5)
C18 H18A 1.0000
C19 C25 1.527(6)
C19 C26 1.558(6)
C19 H19A 1.0000
C20 C28 1.515(5)
C20 C27 1.532(6)
C20 H20A 1.0000
C21 H21A 0.9800
C21 H21B 0.9800
C21 H21C 0.9800
C22 H22A 0.9800
C22 H22B 0.9800
C22 H22C 0.9800
C23 H23A 0.9800
C23 H23B 0.9800
C23 H23C 0.9800
C24 H24A 0.9800
C24 H24B 0.9800
C24 H24C 0.9800
C25 H25A 0.9800
C25 H25B 0.9800
C25 H25C 0.9800
C26 H26A 0.9800
C26 H26B 0.9800
C26 H26C 0.9800
C27 H27A 0.9800
C27 H27B 0.9800
C27 H27C 0.9800
C28 H28A 0.9800
C28 H28B 0.9800
C28 H28C 0.9800
C29 C30 1.394(4)
C29 C34 1.398(4)
C30 C31 1.383(4)
C30 H30A 0.9500
C31 C32 1.380(5)
C31 H31A 0.9500
C32 C33 1.380(6)
C32 H32A 0.9500
C33 C34 1.392(5)
C33 H33A 0.9500
C34 H34A 0.9500
C35 C36 1.394(5)
C35 C40 1.403(4)
C36 C37 1.383(5)
C36 H36A 0.9500
C37 C38 1.384(5)
C37 H37A 0.9500
C38 C39 1.384(5)
C38 H38A 0.9500
C39 C40 1.391(4)
C39 H39A 0.9500
C40 H40A 0.9500
